data_7041969
loop_
_publ_author_name
'Lozada-Rodr\'iguez, Leticia'
'Pelayo-V\'azquez, Jos\'e B'
'Rangel-Salas, Irma I'
'Alvarado-Rodr\'iguez, Jos\'e G'
'Peregrina-Lucano, A Aar\'on'
'P\'erez-Centeno, Armando'
'L\'opez-Dellamary-Toral, Fernando A'
'Cortes-Llamas, Sara A'

_publ_section_title
;
 From metallic gold to [Au(NHC)2](+) complexes: an easy, one-pot method.
;
_journal_issue 12
_journal_name_full 'Dalton transactions (Cambridge, England : 2003)'
_journal_page_first 3809
_journal_page_last 3811
_journal_paper_doi 10.1039/c7dt00322f
_journal_volume 46
_journal_year 2017
_chemical_formula_moiety '2(C42 H48 Au N4), 2(F6 P1)'
_chemical_formula_sum 'C84 H96 Au2 F12 N8 P2'
_chemical_formula_weight 1901.56
_chemical_melting_point 547
_space_group_crystal_system orthorhombic
_space_group_IT_number 52
_space_group_name_Hall '-P 2a 2bc'
_space_group_name_H-M_alt 'P n n a'
_symmetry_space_group_name_Hall '-P 2a 2bc'
_symmetry_space_group_name_H-M 'P n n a'
_atom_sites_solution_hydrogens geom
_atom_sites_solution_primary dual
_audit_creation_date 2016-10-12
_audit_creation_method
;
Olex2 1.2
(compiled 2016.09.09 svn.r3337 for OlexSys, GUI svn.r5227)
;
_audit_update_record
;
2016-12-15 deposited with the CCDC.
2017-02-08 downloaded from the CCDC.
;
_cell_angle_alpha 90
_cell_angle_beta 90
_cell_angle_gamma 90
_cell_formula_units_Z 8
_cell_length_a 16.44713(19)
_cell_length_b 64.8158(7)
_cell_length_c 16.02847(18)
_cell_measurement_reflns_used 38984
_cell_measurement_temperature 293(2)
_cell_measurement_theta_max 77.4820
_cell_measurement_theta_min 3.3660
_cell_volume 17086.9(3)
_computing_cell_refinement
;
CrysAlisPro, Agilent Technologies,
Version 1.171.37.35 (release 13-08-2014 CrysAlis171 .NET)
(compiled Aug 13 2014,18:06:01)
;
_computing_data_collection
;
CrysAlisPro, Agilent Technologies,
Version 1.171.37.35 (release 13-08-2014 CrysAlis171 .NET)
(compiled Aug 13 2014,18:06:01)
;
_computing_data_reduction
;
CrysAlisPro, Agilent Technologies,
Version 1.171.37.35 (release 13-08-2014 CrysAlis171 .NET)
(compiled Aug 13 2014,18:06:01)
;
_computing_molecular_graphics 'Olex2 (Dolomanov et al., 2009)'
_computing_publication_material 'Olex2 (Dolomanov et al., 2009)'
_computing_structure_refinement 'ShelXL (Sheldrick, 2015)'
_computing_structure_solution 'ShelXT (Sheldrick, 2015)'
_diffrn_ambient_temperature 293
_diffrn_detector_area_resol_mean 10.3659
_diffrn_detector_type Atlas
_diffrn_measured_fraction_theta_full 0.998
_diffrn_measured_fraction_theta_max 0.997
_diffrn_measurement_details
;
#__ type_ start__ end____ width___ exp.time_
  1 omega  -50.00   32.00   0.5000    7.5000
omega____ theta____ kappa____ phi______ frames
    -      -42.4824   38.0000  -90.0000 164

#__ type_ start__ end____ width___ exp.time_
  2 omega  -50.00   32.00   0.5000    7.5000
omega____ theta____ kappa____ phi______ frames
    -      -42.4824   38.0000   90.0000 164

#__ type_ start__ end____ width___ exp.time_
  3 omega -117.00  -18.00   0.5000    7.5000
omega____ theta____ kappa____ phi______ frames
    -      -42.4824  -38.0000  -60.0000 198

#__ type_ start__ end____ width___ exp.time_
  4 omega   38.00   91.00   0.5000   30.0000
omega____ theta____ kappa____ phi______ frames
    -      114.0000  -30.0000  120.0000 106

#__ type_ start__ end____ width___ exp.time_
  5 omega   94.00  178.00   0.5000   30.0000
omega____ theta____ kappa____ phi______ frames
    -      114.0000  125.0000 -180.0000 168

#__ type_ start__ end____ width___ exp.time_
  6 omega   41.00   98.00   0.5000   30.0000
omega____ theta____ kappa____ phi______ frames
    -      114.0000  -45.0000 -120.0000 114

#__ type_ start__ end____ width___ exp.time_
  7 omega   41.00  121.00   0.5000   30.0000
omega____ theta____ kappa____ phi______ frames
    -      114.0000 -125.0000 -150.0000 160

#__ type_ start__ end____ width___ exp.time_
  8 omega   41.00   98.00   0.5000   30.0000
omega____ theta____ kappa____ phi______ frames
    -      114.0000  -45.0000    0.0000 114

#__ type_ start__ end____ width___ exp.time_
  9 omega   38.00   91.00   0.5000   30.0000
omega____ theta____ kappa____ phi______ frames
    -      114.0000  -30.0000 -180.0000 106

#__ type_ start__ end____ width___ exp.time_
 10 omega  100.00  178.00   0.5000   30.0000
omega____ theta____ kappa____ phi______ frames
    -      114.0000  111.0000  160.0000 156

#__ type_ start__ end____ width___ exp.time_
 11 omega   41.00   98.00   0.5000   30.0000
omega____ theta____ kappa____ phi______ frames
    -      114.0000  -45.0000   60.0000 114

#__ type_ start__ end____ width___ exp.time_
 12 omega -115.00  -14.00   0.5000    7.5000
omega____ theta____ kappa____ phi______ frames
    -      -42.4824  -57.0000 -120.0000 202

#__ type_ start__ end____ width___ exp.time_
 13 omega -117.00  -18.00   0.5000    7.5000
omega____ theta____ kappa____ phi______ frames
    -      -42.4824  -38.0000  120.0000 198
;
_diffrn_measurement_device 'four-circle diffractometer'
_diffrn_measurement_device_type 'Xcalibur, Atlas, Gemini'
_diffrn_measurement_method '\w scans'
_diffrn_radiation_type CuK\a
_diffrn_radiation_wavelength 1.54184
_diffrn_reflns_av_R_equivalents 0.0511
_diffrn_reflns_av_unetI/netI 0.0268
_diffrn_reflns_Laue_measured_fraction_full 0.998
_diffrn_reflns_Laue_measured_fraction_max 0.997
_diffrn_reflns_limit_h_max 18
_diffrn_reflns_limit_h_min -20
_diffrn_reflns_limit_k_max 56
_diffrn_reflns_limit_k_min -80
_diffrn_reflns_limit_l_max 19
_diffrn_reflns_limit_l_min -19
_diffrn_reflns_number 90998
_diffrn_reflns_point_group_measured_fraction_full 0.998
_diffrn_reflns_point_group_measured_fraction_max 0.997
_diffrn_reflns_theta_full 67.684
_diffrn_reflns_theta_max 72.124
_diffrn_reflns_theta_min 2.840
_diffrn_source 'Enhance (Cu) X-ray Source'
_exptl_absorpt_coefficient_mu 7.329
_exptl_absorpt_correction_T_max 1.00000
_exptl_absorpt_correction_T_min 0.27598
_exptl_absorpt_correction_type multi-scan
_exptl_absorpt_process_details
;
CrysAlisPro, Agilent Technologies,
Version 1.171.37.35 (release 13-08-2014 CrysAlis171 .NET)
(compiled Aug 13 2014,18:06:01)
Empirical absorption correction using spherical harmonics,
 implemented in SCALE3 ABSPACK scaling algorithm.
;
_exptl_crystal_colour 'clear colourless'
_exptl_crystal_colour_lustre clear
_exptl_crystal_colour_primary colourless
_exptl_crystal_density_diffrn 1.478
_exptl_crystal_description block
_exptl_crystal_F_000 7616
_exptl_crystal_size_max 0.5
_exptl_crystal_size_mid 0.4
_exptl_crystal_size_min 0.4
_refine_diff_density_max 2.471
_refine_diff_density_min -3.104
_refine_diff_density_rms 0.158
_refine_ls_extinction_method none
_refine_ls_goodness_of_fit_ref 1.276
_refine_ls_hydrogen_treatment constr
_refine_ls_matrix_type full
_refine_ls_number_parameters 1210
_refine_ls_number_reflns 16810
_refine_ls_number_restraints 1131
_refine_ls_restrained_S_all 1.252
_refine_ls_R_factor_all 0.0907
_refine_ls_R_factor_gt 0.0857
_refine_ls_shift/su_max 0.001
_refine_ls_shift/su_mean 0.000
_refine_ls_structure_factor_coef Fsqd
_refine_ls_weighting_details 'w=1/[\s^2^(Fo^2^)+(0.0393P)^2^+234.1588P] where P=(Fo^2^+2Fc^2^)/3'
_refine_ls_weighting_scheme calc
_refine_ls_wR_factor_gt 0.1924
_refine_ls_wR_factor_ref 0.1951
_reflns_Friedel_coverage 0.000
_reflns_number_gt 15287
_reflns_number_total 16810
_reflns_threshold_expression 'I > 2\s(I)'
_cod_data_source_file c7dt00322f2.cif
_cod_data_source_block 2a_16_71nes-aupf6
_cod_depositor_comments 'Adding full bibliography for 7041969--7041974.cif.'
_cod_database_code 7041969
_shelx_space_group_comment
;
The symmetry employed for this shelxl refinement is uniquely defined
by the following loop, which should always be used as a source of
symmetry information in preference to the above space-group names.
They are only intended as comments.
;
_olex2_refinement_description
;
1. Fixed Uiso
 At 1.2 times of:
  All C(H) groups
 At 1.5 times of:
  All C(H,H,H) groups
2. Restrained planarity
 C34, C35, C36, C37, C38, C39, C40, C41, C42
 with sigma of 0.01
 C34A, C35A, C36A, C37A, C38A, C39A, C40A, C41A, C42A
 with sigma of 0.01
3. Uiso/Uaniso restraints and constraints
C34 \\sim C35 \\sim C36 \\sim C37 \\sim C38 \\sim C39 \\sim C40 \\sim C41 \\sim
C42 \\sim C34A \\sim C35A \\sim C36A \\sim C37A \\sim C38A \\sim C39A \\sim
C40A \\sim C41A \\sim C42A: within 2A with sigma of 0.01 and sigma for terminal
atoms of 0.02
P1 \\sim F1 \\sim F2 \\sim F3 \\sim F4 \\sim F5 \\sim F6 \\sim P1A \\sim F1A
\\sim F2A \\sim F3A \\sim F4A \\sim F5A \\sim F6A: within 2A with sigma of
0.005 and sigma for terminal atoms of 0.01
P2 \\sim F7 \\sim F8 \\sim F9 \\sim F10 \\sim F11 \\sim F12: within 2A with
sigma of 0.01 and sigma for terminal atoms of 0.02
P3 \\sim F13 \\sim F14 \\sim F15 \\sim F16 \\sim F17 \\sim F18: within 2A with
sigma of 0.001 and sigma for terminal atoms of 0.002
Uanis(F18) \\sim Ueq: with sigma of 0.01 and sigma for terminal atoms of 0.02
4. Rigid body (RIGU) restrains
 C34, C35, C36, C37, C38, C39, C40, C41, C42, C34A, C35A, C36A, C37A, C38A,
 C39A, C40A, C41A, C42A
 with sigma for 1-2 distances of 0.005 and sigma for 1-3 distances of 0.005
 P1, F1, F2, F3, F4, F5, F6, P1A, F1A, F2A, F3A, F4A, F5A, F6A
 with sigma for 1-2 distances of 0.005 and sigma for 1-3 distances of 0.005
 P2, F7, F8, F9, F10, F11, F12
 with sigma for 1-2 distances of 0.005 and sigma for 1-3 distances of 0.005
 P3, F13, F14, F15, F16, F17, F18
 with sigma for 1-2 distances of 0.005 and sigma for 1-3 distances of 0.005
5. Same fragment restrains
{C34, C35, C36, C37, C38, C39, C40, C41, C42} sigma for 1-2: 0.02, 1-3: 0.04
as
{C34A, C35A, C36A, C37A, C38A, C39A, C40A, C41A, C42A}
{P1, F1, F2, F3, F4, F5, F6} sigma for 1-2: 0.02, 1-3: 0.04
as
{P1A, F1A, F2A, F3A, F4A, F5A, F6A}
{P1, F1, F2, F3, F4, F5, F6} sigma for 1-2: 0.02, 1-3: 0.04
as
{P2, F7, F8, F9, F10, F11, F12}
{P1, F1, F2, F3, F4, F5, F6} sigma for 1-2: 0.02, 1-3: 0.04
as
{P3, F13, F14, F15, F16, F17, F18}
6. Others
 Sof(P1A)=Sof(F1A)=Sof(F2A)=Sof(F3A)=Sof(F4A)=Sof(F5A)=Sof(F6A)=1-FVAR(1)
 Sof(P1)=Sof(F1)=Sof(F2)=Sof(F3)=Sof(F4)=Sof(F5)=Sof(F6)=FVAR(1)
 Sof(C34A)=Sof(C35A)=Sof(C36A)=Sof(H36A)=Sof(C37A)=Sof(C38A)=Sof(H38A)=
 Sof(C39A)=Sof(C40A)=Sof(H40D)=Sof(H40E)=Sof(H40F)=Sof(C41A)=Sof(H41D)=
 Sof(H41E)=Sof(H41F)=Sof(C42A)=Sof(H42D)=Sof(H42E)=Sof(H42F)=1-FVAR(2)
 Sof(C34)=Sof(C35)=Sof(C36)=Sof(H36)=Sof(C37)=Sof(C38)=Sof(H38)=Sof(C39)=
 Sof(C40)=Sof(H40A)=Sof(H40B)=Sof(H40C)=Sof(C41)=Sof(H41A)=Sof(H41B)=Sof(H41C)=
 Sof(C42)=Sof(H42A)=Sof(H42B)=Sof(H42C)=FVAR(2)
 Fixed Sof: P2(0.5) F7(0.5) F8(0.5) F9(0.5) F10(0.5) F11(0.5) F12(0.5) P3(0.5)
 F13(0.5) F14(0.5) F15(0.5) F16(0.5) F17(0.5) F18(0.5)
7.a Aromatic/amide H refined with riding coordinates:
 C2(H2), C3(H3), C6(H6), C8(H8), C15(H15), C17(H17), C23(H23), C24(H24),
 C27(H27), C29(H29), C36(H36), C38(H38), C36A(H36A), C38A(H38A), C65(H65),
 C66(H66), C69(H69), C71(H71), C78(H78), C80(H80), C44(H44), C45(H45), C48(H48),
  C50(H50), C57(H57), C59(H59)
7.b Idealised Me refined as rotating group:
 C10(H10A,H10B,H10C), C11(H11A,H11B,H11C), C12(H12A,H12B,H12C), C19(H19A,H19B,
 H19C), C20(H20A,H20B,H20C), C21(H21A,H21B,H21C), C31(H31A,H31B,H31C), C32(H32A,
 H32B,H32C), C33(H33A,H33B,H33C), C40(H40A,H40B,H40C), C41(H41A,H41B,H41C),
 C42(H42A,H42B,H42C), C40A(H40D,H40E,H40F), C41A(H41D,H41E,H41F), C42A(H42D,
 H42E,H42F), C73(H73A,H73B,H73C), C74(H74A,H74B,H74C), C75(H75A,H75B,H75C),
 C82(H82A,H82B,H82C), C83(H83A,H83B,H83C), C84(H84A,H84B,H84C), C52(H52A,H52B,
 H52C), C53(H53A,H53B,H53C), C54(H54A,H54B,H54C), C61(H61A,H61B,H61C), C62(H62A,
 H62B,H62C), C63(H63A,H63B,H63C)
;

loop_
_space_group_symop_operation_xyz
'x, y, z'
'-x+1/2, -y, z'
'-x+1/2, y+1/2, -z+1/2'
'x, -y+1/2, -z+1/2'
'-x, -y, -z'
'x-1/2, y, -z'
'x-1/2, -y-1/2, z-1/2'
'-x, y-1/2, z-1/2'

loop_
_atom_site_label
_atom_site_type_symbol
_atom_site_fract_x
_atom_site_fract_y
_atom_site_fract_z
_atom_site_U_iso_or_equiv
_atom_site_adp_type
_atom_site_occupancy
_atom_site_site_symmetry_order
_atom_site_calc_flag
_atom_site_refinement_flags_posn
_atom_site_refinement_flags_adp
_atom_site_refinement_flags_occupancy
_atom_site_disorder_assembly
_atom_site_disorder_group
Au1 Au 0.29671(2) 0.37461(2) 0.72229(3) 0.03853(12) Uani 1 1 d . . . . .
N1 N 0.3258(6) 0.33132(13) 0.7754(6) 0.050(2) Uani 1 1 d . . . . .
N2 N 0.2181(6) 0.33169(13) 0.6987(6) 0.050(2) Uani 1 1 d . . . . .
N3 N 0.3811(6) 0.41535(13) 0.6873(7) 0.054(2) Uani 1 1 d . . . . .
N4 N 0.2746(6) 0.41953(14) 0.7644(6) 0.051(2) Uani 1 1 d . . . . .
C1 C 0.2788(6) 0.34380(14) 0.7290(6) 0.0339(19) Uani 1 1 d . . . . .
C2 C 0.2977(9) 0.31147(18) 0.7723(10) 0.072(4) Uani 1 1 d . . . . .
H2 H 0.3206 0.3001 0.7985 0.086 Uiso 1 1 calc R . . . .
C3 C 0.2304(9) 0.31159(18) 0.7239(9) 0.068(4) Uani 1 1 d . . . . .
H3 H 0.1984 0.3003 0.7101 0.082 Uiso 1 1 calc R . . . .
C4 C 0.3940(7) 0.33777(16) 0.8248(7) 0.047(2) Uani 1 1 d . . . . .
C5 C 0.3807(7) 0.34636(18) 0.9027(7) 0.052(3) Uani 1 1 d . . . . .
C6 C 0.4477(8) 0.3516(2) 0.9511(8) 0.062(3) Uani 1 1 d . . . . .
H6 H 0.4394 0.3572 1.0037 0.075 Uiso 1 1 calc R . . . .
C7 C 0.5256(8) 0.3486(2) 0.9233(8) 0.062(3) Uani 1 1 d . . . . .
C8 C 0.5368(7) 0.3406(2) 0.8445(8) 0.063(3) Uani 1 1 d . . . . .
H8 H 0.5896 0.3389 0.8248 0.076 Uiso 1 1 calc R . . . .
C9 C 0.4728(7) 0.3350(2) 0.7935(8) 0.058(3) Uani 1 1 d . . . . .
C10 C 0.2960(8) 0.3502(2) 0.9343(9) 0.071(4) Uani 1 1 d . . . . .
H10A H 0.2742 0.3623 0.9081 0.107 Uiso 1 1 calc GR . . . .
H10B H 0.2974 0.3522 0.9937 0.107 Uiso 1 1 calc GR . . . .
H10C H 0.2622 0.3386 0.9214 0.107 Uiso 1 1 calc GR . . . .
C11 C 0.5968(10) 0.3545(3) 0.9767(10) 0.098(6) Uani 1 1 d . . . . .
H11A H 0.5824 0.3661 1.0110 0.147 Uiso 1 1 calc GR . . . .
H11B H 0.6420 0.3581 0.9417 0.147 Uiso 1 1 calc GR . . . .
H11C H 0.6116 0.3430 1.0115 0.147 Uiso 1 1 calc GR . . . .
C12 C 0.4873(10) 0.3263(3) 0.7085(9) 0.093(5) Uani 1 1 d . . . . .
H12A H 0.4737 0.3118 0.7083 0.139 Uiso 1 1 calc GR . . . .
H12B H 0.5435 0.3279 0.6938 0.139 Uiso 1 1 calc GR . . . .
H12C H 0.4539 0.3334 0.6687 0.139 Uiso 1 1 calc GR . . . .
C13 C 0.1493(7) 0.33816(17) 0.6515(7) 0.052(3) Uani 1 1 d . . . . .
C14 C 0.1447(8) 0.3319(2) 0.5688(9) 0.067(3) Uani 1 1 d . . . . .
C15 C 0.0732(10) 0.3366(3) 0.5261(9) 0.081(4) Uani 1 1 d . . . . .
H15 H 0.0676 0.3322 0.4711 0.097 Uiso 1 1 calc R . . . .
C16 C 0.0108(8) 0.3476(2) 0.5618(8) 0.064(3) Uani 1 1 d . . . . .
C17 C 0.0196(8) 0.3539(2) 0.6437(9) 0.064(3) Uani 1 1 d . . . . .
H17 H -0.0212 0.3617 0.6685 0.077 Uiso 1 1 calc R . . . .
C18 C 0.0874(7) 0.34886(18) 0.6893(8) 0.053(3) Uani 1 1 d . . . . .
C19 C 0.2123(11) 0.3204(3) 0.5261(11) 0.102(6) Uani 1 1 d . . . . .
H19A H 0.2635 0.3244 0.5501 0.154 Uiso 1 1 calc GR . . . .
H19B H 0.2122 0.3236 0.4677 0.154 Uiso 1 1 calc GR . . . .
H19C H 0.2046 0.3058 0.5334 0.154 Uiso 1 1 calc GR . . . .
C20 C -0.0649(9) 0.3523(3) 0.5128(10) 0.089(5) Uani 1 1 d . . . . .
H20A H -0.0525 0.3620 0.4695 0.133 Uiso 1 1 calc GR . . . .
H20B H -0.1053 0.3580 0.5493 0.133 Uiso 1 1 calc GR . . . .
H20C H -0.0854 0.3398 0.4883 0.133 Uiso 1 1 calc GR . . . .
C21 C 0.0908(9) 0.3546(2) 0.7807(8) 0.072(4) Uani 1 1 d . . . . .
H21A H 0.1212 0.3443 0.8105 0.108 Uiso 1 1 calc GR . . . .
H21B H 0.0365 0.3552 0.8027 0.108 Uiso 1 1 calc GR . . . .
H21C H 0.1166 0.3678 0.7868 0.108 Uiso 1 1 calc GR . . . .
C22 C 0.3178(6) 0.40504(13) 0.7229(5) 0.034(2) Uani 1 1 d . . . . .
C23 C 0.3751(10) 0.43618(19) 0.7043(11) 0.084(5) Uani 1 1 d . . . . .
H23 H 0.4113 0.4464 0.6876 0.100 Uiso 1 1 calc R . . . .
C24 C 0.3082(10) 0.43884(19) 0.7488(11) 0.083(5) Uani 1 1 d . . . . .
H24 H 0.2873 0.4514 0.7665 0.100 Uiso 1 1 calc R . . . .
C25 C 0.4488(7) 0.40634(17) 0.6451(8) 0.053(3) Uani 1 1 d . . . . .
C26 C 0.4536(8) 0.4079(2) 0.5590(8) 0.065(3) Uani 1 1 d . . . . .
C27 C 0.5236(10) 0.4007(3) 0.5204(10) 0.084(5) Uani 1 1 d . . . . .
H27 H 0.5284 0.4018 0.4628 0.101 Uiso 1 1 calc R . . . .
C28 C 0.5866(9) 0.3919(2) 0.5655(11) 0.078(4) Uani 1 1 d . . . . .
C29 C 0.5771(8) 0.3898(2) 0.6508(10) 0.068(4) Uani 1 1 d . . . . .
H29 H 0.6174 0.3831 0.6813 0.082 Uiso 1 1 calc R . . . .
C30 C 0.5098(8) 0.39735(18) 0.6921(8) 0.057(3) Uani 1 1 d . . . . .
C31 C 0.3874(10) 0.4175(3) 0.5078(11) 0.104(6) Uani 1 1 d . . . . .
H31A H 0.3370 0.4169 0.5380 0.156 Uiso 1 1 calc GR . . . .
H31B H 0.3819 0.4101 0.4562 0.156 Uiso 1 1 calc GR . . . .
H31C H 0.4007 0.4317 0.4964 0.156 Uiso 1 1 calc GR . . . .
C32 C 0.6644(10) 0.3846(3) 0.5236(13) 0.108(7) Uani 1 1 d . . . . .
H32A H 0.6527 0.3805 0.4674 0.163 Uiso 1 1 calc GR . . . .
H32B H 0.6865 0.3732 0.5539 0.163 Uiso 1 1 calc GR . . . .
H32C H 0.7032 0.3957 0.5229 0.163 Uiso 1 1 calc GR . . . .
C33 C 0.5050(11) 0.3956(3) 0.7849(9) 0.085(5) Uani 1 1 d . . . . .
H33A H 0.4803 0.4078 0.8073 0.127 Uiso 1 1 calc GR . . . .
H33B H 0.5587 0.3941 0.8074 0.127 Uiso 1 1 calc GR . . . .
H33C H 0.4728 0.3838 0.7996 0.127 Uiso 1 1 calc GR . . . .
C34 C 0.2086(14) 0.41611(19) 0.8177(13) 0.052(2) Uani 0.53(3) 1 d D U . A 1
C35 C 0.1332(14) 0.4174(2) 0.7796(12) 0.055(3) Uani 0.53(3) 1 d D U . A 1
C36 C 0.0648(14) 0.4140(2) 0.8297(13) 0.060(3) Uani 0.53(3) 1 d D U . A 1
H36 H 0.0134 0.4148 0.8057 0.072 Uiso 0.53(3) 1 calc R . . A 1
C37 C 0.0711(14) 0.4095(3) 0.9142(14) 0.061(3) Uani 0.53(3) 1 d D U . A 1
C38 C 0.1493(14) 0.4084(3) 0.9492(14) 0.059(3) Uani 0.53(3) 1 d D U . A 1
H38 H 0.1544 0.4054 1.0056 0.071 Uiso 0.53(3) 1 calc R . . A 1
C39 C 0.2190(13) 0.4116(3) 0.9023(14) 0.056(3) Uani 0.53(3) 1 d D U . A 1
C40 C 0.1221(17) 0.4222(4) 0.6892(14) 0.067(5) Uani 0.53(3) 1 d D U . A 1
H40A H 0.1456 0.4114 0.6562 0.101 Uiso 0.53(3) 1 calc GR . . A 1
H40B H 0.1485 0.4350 0.6764 0.101 Uiso 0.53(3) 1 calc GR . . A 1
H40C H 0.0652 0.4233 0.6769 0.101 Uiso 0.53(3) 1 calc GR . . A 1
C41 C -0.0052(17) 0.4060(4) 0.9637(19) 0.073(5) Uani 0.53(3) 1 d D U . A 1
H41A H -0.0442 0.3988 0.9300 0.110 Uiso 0.53(3) 1 calc GR . . A 1
H41B H -0.0273 0.4191 0.9805 0.110 Uiso 0.53(3) 1 calc GR . . A 1
H41C H 0.0072 0.3980 1.0123 0.110 Uiso 0.53(3) 1 calc GR . . A 1
C42 C 0.3014(14) 0.4103(4) 0.9418(18) 0.064(5) Uani 0.53(3) 1 d D U . A 1
H42A H 0.3382 0.4035 0.9045 0.096 Uiso 0.53(3) 1 calc GR . . A 1
H42B H 0.2976 0.4027 0.9930 0.096 Uiso 0.53(3) 1 calc GR . . A 1
H42C H 0.3210 0.4240 0.9533 0.096 Uiso 0.53(3) 1 calc GR . . A 1
C34A C 0.2022(15) 0.4151(2) 0.8131(14) 0.052(3) Uani 0.47(3) 1 d D U . A 2
C35A C 0.1247(15) 0.4125(2) 0.7801(13) 0.054(3) Uani 0.47(3) 1 d D U . A 2
C36A C 0.0596(15) 0.4111(2) 0.8367(15) 0.059(3) Uani 0.47(3) 1 d D U . A 2
H36A H 0.0072 0.4094 0.8162 0.070 Uiso 0.47(3) 1 calc R . . A 2
C37A C 0.0712(15) 0.4123(3) 0.9223(15) 0.061(3) Uani 0.47(3) 1 d D U . A 2
C38A C 0.1510(16) 0.4150(3) 0.9514(15) 0.060(3) Uani 0.47(3) 1 d D U . A 2
H38A H 0.1597 0.4158 1.0086 0.072 Uiso 0.47(3) 1 calc R . . A 2
C39A C 0.2170(14) 0.4164(3) 0.8985(15) 0.057(3) Uani 0.47(3) 1 d D U . A 2
C40A C 0.1093(19) 0.4111(5) 0.6884(14) 0.062(5) Uani 0.47(3) 1 d D U . A 2
H40D H 0.1476 0.4196 0.6592 0.093 Uiso 0.47(3) 1 calc GR . . A 2
H40E H 0.0551 0.4157 0.6765 0.093 Uiso 0.47(3) 1 calc GR . . A 2
H40F H 0.1154 0.3970 0.6706 0.093 Uiso 0.47(3) 1 calc GR . . A 2
C41A C 0.0018(18) 0.4109(5) 0.983(2) 0.069(5) Uani 0.47(3) 1 d D U . A 2
H41D H -0.0452 0.4175 0.9595 0.103 Uiso 0.47(3) 1 calc GR . . A 2
H41E H 0.0164 0.4177 1.0340 0.103 Uiso 0.47(3) 1 calc GR . . A 2
H41F H -0.0103 0.3967 0.9938 0.103 Uiso 0.47(3) 1 calc GR . . A 2
C42A C 0.3006(16) 0.4193(5) 0.933(2) 0.066(5) Uani 0.47(3) 1 d D U . A 2
H42D H 0.3359 0.4088 0.9115 0.099 Uiso 0.47(3) 1 calc GR . . A 2
H42E H 0.2986 0.4182 0.9930 0.099 Uiso 0.47(3) 1 calc GR . . A 2
H42F H 0.3208 0.4326 0.9178 0.099 Uiso 0.47(3) 1 calc GR . . A 2
Au3 Au 0.2500 0.5000 0.27449(4) 0.04149(16) Uani 1 2 d S T P . .
N7 N 0.2730(6) 0.45573(14) 0.2271(6) 0.053(2) Uani 1 1 d . . . . .
N8 N 0.1668(6) 0.45841(13) 0.3021(7) 0.055(2) Uani 1 1 d . . . . .
C64 C 0.2279(6) 0.46954(14) 0.2710(6) 0.040(2) Uani 1 1 d . . . . .
C65 C 0.2413(11) 0.43624(19) 0.2336(11) 0.083(5) Uani 1 1 d . . . . .
H65 H 0.2621 0.4243 0.2098 0.099 Uiso 1 1 calc R . . . .
C66 C 0.1750(10) 0.43780(19) 0.2804(10) 0.075(4) Uani 1 1 d . . . . .
H66 H 0.1405 0.4271 0.2958 0.090 Uiso 1 1 calc R . . . .
C67 C 0.3434(7) 0.46059(16) 0.1788(7) 0.048(2) Uani 1 1 d . . . . .
C68 C 0.3314(8) 0.4659(2) 0.0954(8) 0.062(3) Uani 1 1 d . . . . .
C69 C 0.4008(8) 0.4695(2) 0.0486(8) 0.071(4) Uani 1 1 d . . . . .
H69 H 0.3945 0.4729 -0.0074 0.085 Uiso 1 1 calc R . . . .
C70 C 0.4775(8) 0.4685(2) 0.0797(9) 0.069(4) Uani 1 1 d . . . . .
C71 C 0.4852(8) 0.4636(2) 0.1624(9) 0.071(4) Uani 1 1 d . . . . .
H71 H 0.5370 0.4632 0.1858 0.085 Uiso 1 1 calc R . . . .
C72 C 0.4183(8) 0.4593(2) 0.2130(8) 0.061(3) Uani 1 1 d . . . . .
C73 C 0.2486(9) 0.4675(3) 0.0570(11) 0.105(6) Uani 1 1 d . . . . .
H73A H 0.2148 0.4761 0.0911 0.157 Uiso 1 1 calc GR . . . .
H73B H 0.2249 0.4540 0.0530 0.157 Uiso 1 1 calc GR . . . .
H73C H 0.2531 0.4734 0.0022 0.157 Uiso 1 1 calc GR . . . .
C74 C 0.5515(10) 0.4723(3) 0.0267(12) 0.105(6) Uani 1 1 d . . . . .
H74A H 0.5448 0.4849 -0.0038 0.157 Uiso 1 1 calc GR . . . .
H74B H 0.5583 0.4611 -0.0117 0.157 Uiso 1 1 calc GR . . . .
H74C H 0.5986 0.4733 0.0618 0.157 Uiso 1 1 calc GR . . . .
C75 C 0.4299(12) 0.4537(4) 0.3027(11) 0.128(8) Uani 1 1 d . . . . .
H75A H 0.3993 0.4415 0.3151 0.192 Uiso 1 1 calc GR . . . .
H75B H 0.4112 0.4648 0.3372 0.192 Uiso 1 1 calc GR . . . .
H75C H 0.4865 0.4512 0.3132 0.192 Uiso 1 1 calc GR . . . .
C76 C 0.0983(7) 0.46640(18) 0.3482(8) 0.053(3) Uani 1 1 d . . . . .
C77 C 0.0378(8) 0.47700(19) 0.3062(9) 0.060(3) Uani 1 1 d . . . . .
C78 C -0.0301(8) 0.4833(2) 0.3505(10) 0.068(4) Uani 1 1 d . . . . .
H78 H -0.0705 0.4907 0.3230 0.082 Uiso 1 1 calc R . . . .
C79 C -0.0394(9) 0.4789(2) 0.4351(11) 0.076(4) Uani 1 1 d . . . . .
C80 C 0.0222(10) 0.4684(3) 0.4739(10) 0.087(5) Uani 1 1 d . . . . .
H80 H 0.0168 0.4653 0.5302 0.104 Uiso 1 1 calc R . . . .
C81 C 0.0934(9) 0.4621(2) 0.4321(9) 0.069(4) Uani 1 1 d . . . . .
C82 C 0.0425(9) 0.4805(2) 0.2127(9) 0.076(4) Uani 1 1 d . . . . .
H82A H 0.0443 0.4674 0.1845 0.114 Uiso 1 1 calc GR . . . .
H82B H 0.0906 0.4883 0.1998 0.114 Uiso 1 1 calc GR . . . .
H82C H -0.0046 0.4881 0.1946 0.114 Uiso 1 1 calc GR . . . .
C83 C -0.1172(10) 0.4849(3) 0.4799(13) 0.114(7) Uani 1 1 d . . . . .
H83A H -0.1534 0.4733 0.4814 0.170 Uiso 1 1 calc GR . . . .
H83B H -0.1428 0.4961 0.4508 0.170 Uiso 1 1 calc GR . . . .
H83C H -0.1046 0.4891 0.5359 0.170 Uiso 1 1 calc GR . . . .
C84 C 0.1606(11) 0.4509(3) 0.4790(10) 0.105(6) Uani 1 1 d . . . . .
H84A H 0.2126 0.4555 0.4589 0.157 Uiso 1 1 calc GR . . . .
H84B H 0.1555 0.4363 0.4699 0.157 Uiso 1 1 calc GR . . . .
H84C H 0.1562 0.4538 0.5375 0.157 Uiso 1 1 calc GR . . . .
Au2 Au 0.33669(3) 0.2500 0.2500 0.03834(15) Uani 1 2 d S T P . .
N5 N 0.3958(5) 0.29083(13) 0.3151(6) 0.051(2) Uani 1 1 d . . . . .
N6 N 0.2875(5) 0.29527(13) 0.2440(7) 0.051(2) Uani 1 1 d . . . . .
C43 C 0.3387(5) 0.28064(14) 0.2693(6) 0.0322(19) Uani 1 1 d . . . . .
C44 C 0.3796(8) 0.31167(19) 0.3158(10) 0.068(4) Uani 1 1 d . . . . .
H44 H 0.4098 0.3218 0.3426 0.082 Uiso 1 1 calc R . . . .
C45 C 0.3122(9) 0.31454(17) 0.2707(9) 0.065(4) Uani 1 1 d . . . . .
H45 H 0.2868 0.3271 0.2595 0.077 Uiso 1 1 calc R . . . .
C46 C 0.4650(6) 0.28134(17) 0.3525(8) 0.049(3) Uani 1 1 d . . . . .
C47 C 0.5334(7) 0.27783(17) 0.3041(7) 0.048(3) Uani 1 1 d . . . . .
C48 C 0.6008(7) 0.26902(17) 0.3429(7) 0.051(3) Uani 1 1 d . . . . .
H48 H 0.6469 0.2663 0.3112 0.061 Uiso 1 1 calc R . . . .
C49 C 0.6010(7) 0.2643(2) 0.4257(8) 0.058(3) Uani 1 1 d . . . . .
C50 C 0.5313(8) 0.2684(2) 0.4717(9) 0.070(4) Uani 1 1 d . . . . .
H50 H 0.5311 0.2653 0.5284 0.084 Uiso 1 1 calc R . . . .
C51 C 0.4624(7) 0.2768(2) 0.4364(8) 0.063(3) Uani 1 1 d . . . . .
C52 C 0.5339(8) 0.2828(2) 0.2128(8) 0.070(4) Uani 1 1 d . . . . .
H52A H 0.5248 0.2973 0.2052 0.106 Uiso 1 1 calc GR . . . .
H52B H 0.4917 0.2751 0.1853 0.106 Uiso 1 1 calc GR . . . .
H52C H 0.5856 0.2791 0.1894 0.106 Uiso 1 1 calc GR . . . .
C53 C 0.6771(9) 0.2552(3) 0.4667(10) 0.085(5) Uani 1 1 d . . . . .
H53A H 0.7189 0.2655 0.4691 0.127 Uiso 1 1 calc GR . . . .
H53B H 0.6959 0.2437 0.4345 0.127 Uiso 1 1 calc GR . . . .
H53C H 0.6641 0.2507 0.5222 0.127 Uiso 1 1 calc GR . . . .
C54 C 0.3887(10) 0.2807(4) 0.4898(12) 0.120(7) Uani 1 1 d . . . . .
H54A H 0.3452 0.2718 0.4722 0.180 Uiso 1 1 calc GR . . . .
H54B H 0.3721 0.2948 0.4843 0.180 Uiso 1 1 calc GR . . . .
H54C H 0.4016 0.2778 0.5471 0.180 Uiso 1 1 calc GR . . . .
C55 C 0.2181(6) 0.29220(16) 0.1893(8) 0.050(3) Uani 1 1 d . . . . .
C56 C 0.1460(6) 0.28530(18) 0.2206(7) 0.049(3) Uani 1 1 d . . . . .
C57 C 0.0803(8) 0.2843(2) 0.1655(9) 0.064(3) Uani 1 1 d . . . . .
H57 H 0.0307 0.2795 0.1853 0.076 Uiso 1 1 calc R . . . .
C58 C 0.0860(9) 0.2903(2) 0.0826(8) 0.062(3) Uani 1 1 d . . . . .
C59 C 0.1610(9) 0.2965(2) 0.0531(9) 0.072(4) Uani 1 1 d . . . . .
H59 H 0.1663 0.3001 -0.0028 0.086 Uiso 1 1 calc R . . . .
C60 C 0.2291(8) 0.2974(2) 0.1050(9) 0.064(3) Uani 1 1 d . . . . .
C61 C 0.1374(8) 0.2789(2) 0.3107(7) 0.069(4) Uani 1 1 d . . . . .
H61A H 0.1441 0.2907 0.3460 0.103 Uiso 1 1 calc GR . . . .
H61B H 0.1782 0.2688 0.3239 0.103 Uiso 1 1 calc GR . . . .
H61C H 0.0845 0.2730 0.3194 0.103 Uiso 1 1 calc GR . . . .
C62 C 0.0107(10) 0.2900(3) 0.0277(10) 0.099(6) Uani 1 1 d . . . . .
H62A H -0.0116 0.3036 0.0241 0.148 Uiso 1 1 calc GR . . . .
H62B H -0.0289 0.2808 0.0514 0.148 Uiso 1 1 calc GR . . . .
H62C H 0.0252 0.2853 -0.0271 0.148 Uiso 1 1 calc GR . . . .
C63 C 0.3110(10) 0.3036(3) 0.0695(11) 0.104(6) Uani 1 1 d . . . . .
H63A H 0.3519 0.2942 0.0893 0.156 Uiso 1 1 calc GR . . . .
H63B H 0.3240 0.3174 0.0870 0.156 Uiso 1 1 calc GR . . . .
H63C H 0.3089 0.3030 0.0097 0.156 Uiso 1 1 calc GR . . . .
P1 P 0.3096(6) 0.37541(14) 0.2092(7) 0.0890(14) Uani 0.628(7) 1 d D U . B 1
F1 F 0.2520(9) 0.3581(2) 0.1700(11) 0.102(3) Uani 0.628(7) 1 d D U . B 1
F2 F 0.3065(10) 0.3866(2) 0.1217(9) 0.108(3) Uani 0.628(7) 1 d D U . B 1
F3 F 0.3813(8) 0.3612(2) 0.1848(10) 0.100(3) Uani 0.628(7) 1 d D U . B 1
F4 F 0.3072(10) 0.3636(2) 0.2965(9) 0.101(2) Uani 0.628(7) 1 d D U . B 1
F5 F 0.2316(9) 0.3886(2) 0.2313(12) 0.104(3) Uani 0.628(7) 1 d D U . B 1
F6 F 0.3705(9) 0.3917(2) 0.2454(11) 0.105(3) Uani 0.628(7) 1 d D U . B 1
P1A P 0.3024(10) 0.3759(2) 0.2079(10) 0.0929(16) Uani 0.372(7) 1 d D U . B 2
F1A F 0.2268(12) 0.3610(3) 0.2310(17) 0.099(3) Uani 0.372(7) 1 d D U . B 2
F2A F 0.2308(13) 0.3886(3) 0.1630(16) 0.102(3) Uani 0.372(7) 1 d D U . B 2
F3A F 0.3172(15) 0.3617(3) 0.1335(14) 0.104(3) Uani 0.372(7) 1 d D U . B 2
F4A F 0.3569(14) 0.3620(3) 0.2664(15) 0.100(3) Uani 0.372(7) 1 d D U . B 2
F5A F 0.2746(15) 0.3895(3) 0.2876(14) 0.099(3) Uani 0.372(7) 1 d D U . B 2
F6A F 0.3629(13) 0.3928(3) 0.1807(17) 0.103(3) Uani 0.372(7) 1 d D U . B 2
P2 P 0.3603(3) 0.2500(3) 0.7445(13) 0.082(2) Uani 0.5 1 d D U . C -1
F7 F 0.3754(14) 0.2352(4) 0.6642(15) 0.109(5) Uani 0.5 1 d D U . C -1
F8 F 0.4115(11) 0.2319(3) 0.7872(15) 0.109(5) Uani 0.5 1 d D U . C -1
F9 F 0.2794(9) 0.2380(3) 0.7552(15) 0.115(5) Uani 0.5 1 d D U . C -1
F10 F 0.3139(10) 0.2660(2) 0.6857(12) 0.091(4) Uani 0.5 1 d D U . C -1
F11 F 0.4449(9) 0.2593(3) 0.7132(15) 0.109(5) Uani 0.5 1 d D U . C -1
F12 F 0.3506(15) 0.2627(4) 0.8249(15) 0.116(6) Uani 0.5 1 d D U . C -1
P3 P 0.7491(12) 0.5002(3) 0.2049(5) 0.1019(17) Uani 0.5 1 d D U . D -1
F13 F 0.6694(11) 0.5128(3) 0.1736(12) 0.102(2) Uani 0.5 1 d D U . D -1
F14 F 0.6829(11) 0.4839(3) 0.2335(12) 0.103(2) Uani 0.5 1 d D U . D -1
F15 F 0.7523(12) 0.4912(2) 0.1150(10) 0.104(2) Uani 0.5 1 d D U . D -1
F16 F 0.7969(11) 0.5201(2) 0.1747(13) 0.103(2) Uani 0.5 1 d D U . D -1
F17 F 0.7326(12) 0.5115(3) 0.2919(10) 0.103(2) Uani 0.5 1 d D U . D -1
F18 F 0.8212(11) 0.4867(3) 0.2331(13) 0.103(2) Uani 0.5 1 d D U . D -1

loop_
_atom_site_aniso_label
_atom_site_aniso_U_11
_atom_site_aniso_U_22
_atom_site_aniso_U_33
_atom_site_aniso_U_23
_atom_site_aniso_U_13
_atom_site_aniso_U_12
Au1 0.0352(2) 0.0337(2) 0.0467(2) 0.00335(16) 0.00031(17) -0.00323(16)
N1 0.051(5) 0.037(4) 0.062(6) 0.002(4) -0.007(4) -0.001(4)
N2 0.051(5) 0.042(5) 0.056(6) -0.004(4) -0.007(5) -0.013(4)
N3 0.060(6) 0.036(4) 0.067(6) 0.010(4) 0.011(5) -0.009(4)
N4 0.052(5) 0.043(5) 0.059(6) 0.001(4) 0.006(5) -0.002(4)
C1 0.036(5) 0.034(4) 0.032(5) -0.003(4) 0.000(4) 0.000(4)
C2 0.074(9) 0.038(6) 0.103(12) 0.009(6) -0.008(8) 0.002(6)
C3 0.074(9) 0.038(6) 0.093(11) -0.005(6) -0.003(8) -0.014(6)
C4 0.051(6) 0.043(5) 0.047(6) 0.012(5) -0.006(5) 0.002(5)
C5 0.044(6) 0.059(7) 0.054(7) 0.008(5) 0.011(5) 0.000(5)
C6 0.061(8) 0.085(9) 0.040(6) 0.002(6) -0.001(6) 0.009(7)
C7 0.057(7) 0.076(8) 0.053(7) 0.005(6) -0.014(6) 0.003(6)
C8 0.038(6) 0.093(10) 0.059(8) 0.013(7) 0.010(6) 0.017(6)
C9 0.047(6) 0.074(8) 0.054(7) 0.010(6) -0.007(6) 0.020(6)
C10 0.059(8) 0.092(10) 0.063(8) 0.007(7) 0.014(7) 0.009(7)
C11 0.070(10) 0.145(16) 0.080(11) 0.000(10) -0.038(9) 0.003(10)
C12 0.080(11) 0.138(15) 0.061(9) -0.010(9) 0.010(8) 0.037(10)
C13 0.047(6) 0.052(6) 0.058(7) -0.003(5) -0.006(5) -0.019(5)
C14 0.052(7) 0.081(9) 0.067(8) -0.016(7) 0.001(6) -0.012(6)
C15 0.077(10) 0.108(12) 0.058(9) -0.007(8) -0.019(8) -0.023(9)
C16 0.052(7) 0.090(9) 0.051(7) 0.006(7) -0.012(6) -0.024(7)
C17 0.046(7) 0.068(8) 0.080(9) 0.003(7) 0.007(6) -0.013(6)
C18 0.045(6) 0.057(6) 0.056(7) -0.005(5) -0.001(5) -0.012(5)
C19 0.094(13) 0.134(16) 0.079(11) -0.040(11) 0.003(10) 0.003(11)
C20 0.064(9) 0.133(14) 0.069(10) 0.010(9) -0.027(8) -0.018(9)
C21 0.062(8) 0.091(10) 0.064(9) -0.015(7) 0.009(7) -0.003(7)
C22 0.045(5) 0.026(4) 0.029(5) 0.005(3) 0.008(4) -0.006(4)
C23 0.098(11) 0.039(6) 0.114(13) 0.008(7) 0.035(10) -0.020(7)
C24 0.091(11) 0.037(6) 0.122(13) 0.008(7) 0.036(10) -0.003(6)
C25 0.051(6) 0.053(6) 0.055(7) 0.007(5) 0.017(6) -0.019(5)
C26 0.057(7) 0.080(9) 0.057(8) 0.012(7) 0.007(6) -0.010(6)
C27 0.077(10) 0.107(12) 0.069(10) 0.003(9) 0.011(8) -0.025(9)
C28 0.060(8) 0.075(9) 0.098(12) -0.016(8) 0.023(8) -0.017(7)
C29 0.052(7) 0.060(7) 0.092(11) -0.008(7) 0.002(7) -0.016(6)
C30 0.060(7) 0.050(6) 0.060(7) -0.001(5) -0.008(6) -0.019(5)
C31 0.075(11) 0.158(17) 0.079(11) 0.050(12) 0.005(9) -0.004(11)
C32 0.062(10) 0.123(15) 0.140(17) -0.030(13) 0.039(11) -0.012(10)
C33 0.094(12) 0.095(11) 0.065(9) 0.007(8) -0.017(8) -0.008(9)
C34 0.051(5) 0.053(5) 0.051(5) 0.000(4) -0.001(4) 0.005(4)
C35 0.053(5) 0.058(5) 0.054(5) 0.001(4) -0.002(4) 0.008(4)
C36 0.056(5) 0.065(5) 0.058(5) -0.001(4) 0.001(4) 0.006(5)
C37 0.062(5) 0.064(6) 0.058(5) -0.002(5) 0.002(4) 0.001(5)
C38 0.062(5) 0.060(6) 0.055(5) -0.001(5) 0.001(4) 0.000(5)
C39 0.058(4) 0.058(6) 0.054(5) 0.001(5) -0.002(4) 0.001(5)
C40 0.067(9) 0.078(11) 0.058(7) 0.006(7) -0.006(6) 0.005(10)
C41 0.070(8) 0.082(12) 0.068(10) -0.004(9) 0.010(7) -0.004(8)
C42 0.060(7) 0.064(11) 0.068(9) 0.009(9) -0.011(7) -0.003(8)
C34A 0.051(5) 0.054(5) 0.051(5) 0.000(4) -0.001(4) 0.005(4)
C35A 0.053(5) 0.058(5) 0.053(5) 0.002(4) -0.002(4) 0.007(5)
C36A 0.056(5) 0.063(5) 0.057(5) 0.000(5) 0.000(4) 0.006(5)
C37A 0.062(5) 0.064(6) 0.057(5) -0.002(5) 0.002(4) 0.001(5)
C38A 0.063(5) 0.062(6) 0.055(5) -0.001(5) 0.000(4) 0.001(5)
C39A 0.058(5) 0.059(6) 0.054(5) 0.000(5) -0.001(4) 0.001(5)
C40A 0.066(10) 0.070(11) 0.051(7) 0.002(7) -0.005(6) 0.003(10)
C41A 0.068(8) 0.077(12) 0.062(9) -0.006(9) 0.007(7) -0.005(8)
C42A 0.063(7) 0.070(12) 0.065(9) 0.003(10) -0.008(7) -0.004(8)
Au3 0.0382(3) 0.0338(3) 0.0525(4) 0.000 0.000 -0.0056(2)
N7 0.051(5) 0.043(5) 0.064(6) 0.004(4) 0.010(5) -0.002(4)
N8 0.052(5) 0.040(5) 0.074(7) 0.001(4) 0.012(5) -0.012(4)
C64 0.044(6) 0.030(4) 0.047(6) 0.004(4) 0.005(4) -0.005(4)
C65 0.098(12) 0.037(6) 0.114(13) 0.000(7) 0.022(10) -0.004(7)
C66 0.087(10) 0.043(6) 0.095(11) 0.006(6) 0.017(9) -0.022(7)
C67 0.048(6) 0.044(5) 0.050(6) -0.004(5) -0.002(5) 0.007(5)
C68 0.049(7) 0.074(8) 0.063(8) -0.005(6) -0.006(6) -0.001(6)
C69 0.060(8) 0.110(11) 0.043(7) 0.006(7) 0.006(6) -0.004(8)
C70 0.056(8) 0.091(10) 0.060(8) -0.011(7) 0.009(7) 0.002(7)
C71 0.048(7) 0.091(10) 0.074(9) -0.018(8) -0.007(7) 0.014(7)
C72 0.055(7) 0.075(8) 0.052(7) 0.001(6) -0.002(6) 0.017(6)
C73 0.056(9) 0.169(19) 0.089(12) 0.013(12) -0.019(9) -0.011(10)
C74 0.076(11) 0.138(16) 0.100(14) 0.000(12) 0.025(10) -0.006(11)
C75 0.097(14) 0.21(2) 0.074(12) 0.032(14) -0.030(11) 0.042(15)
C76 0.047(6) 0.056(6) 0.057(7) 0.005(5) 0.009(5) -0.018(5)
C77 0.053(7) 0.057(7) 0.069(8) -0.004(6) 0.003(6) -0.018(6)
C78 0.045(7) 0.061(7) 0.098(11) -0.009(7) 0.004(7) -0.016(6)
C79 0.055(8) 0.080(9) 0.094(12) -0.022(8) 0.021(8) -0.022(7)
C80 0.072(10) 0.116(13) 0.073(10) 0.000(9) 0.029(8) -0.021(9)
C81 0.066(8) 0.081(9) 0.060(8) 0.013(7) 0.014(7) -0.016(7)
C82 0.060(8) 0.086(10) 0.081(10) 0.002(8) -0.011(7) -0.004(7)
C83 0.073(11) 0.134(16) 0.134(17) -0.042(13) 0.048(11) -0.020(11)
C84 0.085(12) 0.150(17) 0.078(11) 0.047(11) 0.010(10) -0.009(11)
Au2 0.0312(3) 0.0344(3) 0.0494(3) 0.0008(2) 0.000 0.000
N5 0.036(5) 0.045(5) 0.071(6) -0.011(4) -0.013(4) -0.006(4)
N6 0.038(5) 0.039(4) 0.075(6) 0.001(4) -0.010(5) 0.003(4)
C43 0.024(4) 0.037(5) 0.036(5) -0.001(4) 0.000(4) 0.001(4)
C44 0.062(8) 0.049(7) 0.094(10) -0.011(7) -0.012(8) -0.011(6)
C45 0.071(9) 0.035(6) 0.088(10) -0.007(6) -0.009(7) -0.001(5)
C46 0.035(5) 0.054(6) 0.059(7) -0.006(5) -0.008(5) -0.004(5)
C47 0.043(6) 0.057(6) 0.045(6) 0.001(5) -0.008(5) -0.011(5)
C48 0.039(6) 0.059(7) 0.055(7) -0.002(5) 0.001(5) -0.008(5)
C49 0.041(6) 0.068(8) 0.066(8) 0.000(6) -0.011(6) -0.010(5)
C50 0.063(8) 0.097(10) 0.051(7) 0.003(7) -0.005(6) -0.006(7)
C51 0.045(6) 0.092(9) 0.052(7) -0.003(7) 0.003(6) -0.007(6)
C52 0.052(7) 0.097(11) 0.062(8) 0.019(7) -0.002(6) -0.001(7)
C53 0.062(9) 0.106(12) 0.086(11) 0.022(9) -0.012(8) 0.000(8)
C54 0.062(10) 0.21(2) 0.090(13) 0.008(14) 0.020(10) 0.019(12)
C55 0.038(5) 0.042(5) 0.069(8) 0.003(5) -0.002(5) 0.006(4)
C56 0.034(5) 0.065(7) 0.047(6) -0.004(5) -0.004(4) 0.004(5)
C57 0.048(7) 0.074(8) 0.069(8) 0.004(7) -0.001(6) 0.001(6)
C58 0.071(8) 0.068(8) 0.048(7) -0.005(6) -0.012(6) 0.012(7)
C59 0.069(9) 0.083(9) 0.063(8) 0.006(7) 0.005(7) 0.012(7)
C60 0.057(7) 0.061(7) 0.075(9) 0.010(6) 0.010(7) 0.010(6)
C61 0.055(7) 0.114(11) 0.038(6) 0.013(7) 0.007(6) -0.001(7)
C62 0.086(11) 0.133(15) 0.076(11) -0.021(10) -0.042(9) 0.019(10)
C63 0.073(10) 0.137(16) 0.101(13) 0.050(12) 0.027(10) 0.007(10)
P1 0.081(3) 0.070(2) 0.116(3) 0.008(2) 0.014(3) 0.013(2)
F1 0.092(5) 0.086(5) 0.127(6) 0.005(4) 0.006(5) 0.006(4)
F2 0.100(5) 0.097(5) 0.127(5) 0.019(4) 0.009(4) 0.008(4)
F3 0.087(5) 0.091(5) 0.123(6) 0.000(5) 0.008(5) 0.020(4)
F4 0.098(5) 0.085(4) 0.120(5) 0.008(4) 0.016(4) 0.006(4)
F5 0.095(5) 0.087(4) 0.131(5) 0.007(4) 0.018(4) 0.013(4)
F6 0.099(5) 0.088(4) 0.126(5) 0.005(4) 0.011(5) -0.002(4)
P1A 0.085(3) 0.075(3) 0.118(4) 0.008(3) 0.013(3) 0.011(3)
F1A 0.090(5) 0.083(5) 0.125(5) 0.007(5) 0.014(5) 0.008(4)
F2A 0.096(5) 0.086(5) 0.124(6) 0.009(5) 0.009(5) 0.013(5)
F3A 0.096(5) 0.091(5) 0.126(5) 0.002(4) 0.011(5) 0.012(5)
F4A 0.092(5) 0.085(5) 0.125(5) 0.009(5) 0.008(5) 0.010(4)
F5A 0.093(5) 0.083(5) 0.120(5) 0.005(4) 0.013(5) 0.009(4)
F6A 0.097(5) 0.089(5) 0.124(6) 0.010(5) 0.014(5) 0.001(5)
P2 0.048(3) 0.067(3) 0.131(6) 0.004(4) 0.017(6) 0.006(6)
F7 0.080(10) 0.096(9) 0.152(10) -0.009(7) 0.025(8) 0.013(8)
F8 0.091(9) 0.086(9) 0.150(11) 0.019(8) 0.015(9) 0.012(8)
F9 0.073(7) 0.094(9) 0.179(13) -0.002(9) 0.030(8) -0.003(7)
F10 0.077(8) 0.075(8) 0.122(10) -0.001(7) 0.005(8) 0.012(7)
F11 0.070(8) 0.107(10) 0.149(12) 0.019(9) 0.009(8) -0.004(7)
F12 0.116(13) 0.089(10) 0.143(10) -0.005(7) 0.009(9) 0.005(9)
P3 0.100(4) 0.082(3) 0.124(5) -0.009(4) -0.004(5) 0.013(3)
F13 0.101(4) 0.083(4) 0.124(5) -0.008(4) -0.004(5) 0.014(3)
F14 0.101(4) 0.083(4) 0.125(5) -0.009(4) -0.003(5) 0.011(3)
F15 0.102(4) 0.085(4) 0.125(5) -0.011(4) -0.003(5) 0.012(3)
F16 0.101(4) 0.083(4) 0.124(5) -0.009(4) -0.003(5) 0.012(3)
F17 0.102(4) 0.084(4) 0.123(5) -0.009(4) -0.004(5) 0.012(3)
F18 0.101(4) 0.084(4) 0.126(5) -0.008(4) -0.005(5) 0.013(3)

loop_
_atom_type_symbol
_atom_type_description
_atom_type_scat_dispersion_real
_atom_type_scat_dispersion_imag
_atom_type_scat_source
C C 0.0181 0.0091 'International Tables Vol C Tables 4.2.6.8 and 6.1.1.4'
H H 0.0000 0.0000 'International Tables Vol C Tables 4.2.6.8 and 6.1.1.4'
N N 0.0311 0.0180 'International Tables Vol C Tables 4.2.6.8 and 6.1.1.4'
Au Au -4.4197 7.2980 'International Tables Vol C Tables 4.2.6.8 and 6.1.1.4'
P P 0.2955 0.4335 'International Tables Vol C Tables 4.2.6.8 and 6.1.1.4'
F F 0.0727 0.0534 'International Tables Vol C Tables 4.2.6.8 and 6.1.1.4'

loop_
_geom_angle_atom_site_label_1
_geom_angle_atom_site_label_2
_geom_angle_atom_site_label_3
_geom_angle
_geom_angle_site_symmetry_1
C22 Au1 C1 176.3(4) .
C1 N1 C2 110.6(10) .
C1 N1 C4 125.5(8) .
C2 N1 C4 123.9(10) .
C1 N2 C3 109.5(10) .
C1 N2 C13 127.1(9) .
C3 N2 C13 123.4(10) .
C22 N3 C23 110.0(10) .
C22 N3 C25 126.4(9) .
C23 N3 C25 123.3(10) .
C22 N4 C24 109.1(10) .
C22 N4 C34 126.7(9) .
C22 N4 C34A 123.9(9) .
C24 N4 C34 124.1(11) .
C24 N4 C34A 126.9(11) .
N1 C1 Au1 122.7(7) .
N1 C1 N2 105.8(8) .
N2 C1 Au1 131.2(7) .
N1 C2 H2 126.5 .
C3 C2 N1 107.0(11) .
C3 C2 H2 126.5 .
N2 C3 H3 126.5 .
C2 C3 N2 107.1(10) .
C2 C3 H3 126.5 .
C5 C4 N1 119.5(10) .
C5 C4 C9 121.4(11) .
C9 C4 N1 119.2(11) .
C4 C5 C6 118.4(11) .
C4 C5 C10 121.1(12) .
C6 C5 C10 120.5(11) .
C5 C6 H6 119.1 .
C7 C6 C5 121.8(12) .
C7 C6 H6 119.1 .
C6 C7 C8 118.4(12) .
C6 C7 C11 120.6(13) .
C8 C7 C11 121.0(13) .
C7 C8 H8 118.7 .
C7 C8 C9 122.7(12) .
C9 C8 H8 118.7 .
C4 C9 C12 121.5(12) .
C8 C9 C4 117.3(12) .
C8 C9 C12 121.2(12) .
C5 C10 H10A 109.5 .
C5 C10 H10B 109.5 .
C5 C10 H10C 109.5 .
H10A C10 H10B 109.5 .
H10A C10 H10C 109.5 .
H10B C10 H10C 109.5 .
C7 C11 H11A 109.5 .
C7 C11 H11B 109.5 .
C7 C11 H11C 109.5 .
H11A C11 H11B 109.5 .
H11A C11 H11C 109.5 .
H11B C11 H11C 109.5 .
C9 C12 H12A 109.5 .
C9 C12 H12B 109.5 .
C9 C12 H12C 109.5 .
H12A C12 H12B 109.5 .
H12A C12 H12C 109.5 .
H12B C12 H12C 109.5 .
C14 C13 N2 117.7(11) .
C18 C13 N2 120.3(11) .
C18 C13 C14 121.8(12) .
C13 C14 C15 116.7(13) .
C13 C14 C19 122.6(13) .
C15 C14 C19 120.7(14) .
C14 C15 H15 118.7 .
C16 C15 C14 122.6(13) .
C16 C15 H15 118.7 .
C15 C16 C17 118.0(13) .
C15 C16 C20 120.3(13) .
C17 C16 C20 121.6(14) .
C16 C17 H17 119.3 .
C18 C17 C16 121.5(13) .
C18 C17 H17 119.3 .
C13 C18 C21 121.5(11) .
C17 C18 C13 119.2(12) .
C17 C18 C21 119.2(12) .
C14 C19 H19A 109.5 .
C14 C19 H19B 109.5 .
C14 C19 H19C 109.5 .
H19A C19 H19B 109.5 .
H19A C19 H19C 109.5 .
H19B C19 H19C 109.5 .
C16 C20 H20A 109.5 .
C16 C20 H20B 109.5 .
C16 C20 H20C 109.5 .
H20A C20 H20B 109.5 .
H20A C20 H20C 109.5 .
H20B C20 H20C 109.5 .
C18 C21 H21A 109.5 .
C18 C21 H21B 109.5 .
C18 C21 H21C 109.5 .
H21A C21 H21B 109.5 .
H21A C21 H21C 109.5 .
H21B C21 H21C 109.5 .
N3 C22 Au1 127.8(7) .
N4 C22 Au1 126.5(7) .
N4 C22 N3 105.5(8) .
N3 C23 H23 126.5 .
C24 C23 N3 107.1(11) .
C24 C23 H23 126.5 .
N4 C24 H24 126.0 .
C23 C24 N4 108.1(12) .
C23 C24 H24 126.0 .
C26 C25 N3 119.0(12) .
C30 C25 N3 118.7(11) .
C30 C25 C26 122.3(12) .
C25 C26 C27 117.6(14) .
C25 C26 C31 122.4(13) .
C27 C26 C31 119.9(14) .
C26 C27 H27 119.1 .
C26 C27 C28 121.8(15) .
C28 C27 H27 119.1 .
C27 C28 C32 121.7(17) .
C29 C28 C27 118.0(14) .
C29 C28 C32 120.2(17) .
C28 C29 H29 119.0 .
C30 C29 C28 122.1(15) .
C30 C29 H29 119.0 .
C25 C30 C33 122.4(13) .
C29 C30 C25 118.0(12) .
C29 C30 C33 119.6(14) .
C26 C31 H31A 109.5 .
C26 C31 H31B 109.5 .
C26 C31 H31C 109.5 .
H31A C31 H31B 109.5 .
H31A C31 H31C 109.5 .
H31B C31 H31C 109.5 .
C28 C32 H32A 109.5 .
C28 C32 H32B 109.5 .
C28 C32 H32C 109.5 .
H32A C32 H32B 109.5 .
H32A C32 H32C 109.5 .
H32B C32 H32C 109.5 .
C30 C33 H33A 109.5 .
C30 C33 H33B 109.5 .
C30 C33 H33C 109.5 .
H33A C33 H33B 109.5 .
H33A C33 H33C 109.5 .
H33B C33 H33C 109.5 .
C35 C34 N4 114.6(16) .
C35 C34 C39 123.4(16) .
C39 C34 N4 122.0(17) .
C34 C35 C36 117.2(15) .
C34 C35 C40 123.4(17) .
C36 C35 C40 119.4(17) .
C35 C36 H36 118.9 .
C37 C36 C35 122.1(17) .
C37 C36 H36 118.9 .
C36 C37 C38 117.9(17) .
C36 C37 C41 118.9(18) .
C38 C37 C41 123.1(18) .
C37 C38 H38 118.9 .
C39 C38 C37 122.2(17) .
C39 C38 H38 118.9 .
C34 C39 C42 122.2(17) .
C38 C39 C34 117.1(16) .
C38 C39 C42 120.6(17) .
C35 C40 H40A 109.5 .
C35 C40 H40B 109.5 .
C35 C40 H40C 109.5 .
H40A C40 H40B 109.5 .
H40A C40 H40C 109.5 .
H40B C40 H40C 109.5 .
C37 C41 H41A 109.5 .
C37 C41 H41B 109.5 .
C37 C41 H41C 109.5 .
H41A C41 H41B 109.5 .
H41A C41 H41C 109.5 .
H41B C41 H41C 109.5 .
C39 C42 H42A 109.5 .
C39 C42 H42B 109.5 .
C39 C42 H42C 109.5 .
H42A C42 H42B 109.5 .
H42A C42 H42C 109.5 .
H42B C42 H42C 109.5 .
C35A C34A N4 124.9(17) .
C35A C34A C39A 122.8(17) .
C39A C34A N4 111.9(17) .
C34A C35A C36A 117.4(16) .
C34A C35A C40A 122.5(18) .
C36A C35A C40A 120.2(18) .
C35A C36A H36A 119.0 .
C37A C36A C35A 122.0(18) .
C37A C36A H36A 119.0 .
C36A C37A C38A 117.7(17) .
C36A C37A C41A 122.1(19) .
C38A C37A C41A 120.3(19) .
C37A C38A H38A 118.7 .
C39A C38A C37A 122.6(18) .
C39A C38A H38A 118.7 .
C34A C39A C42A 122.4(18) .
C38A C39A C34A 117.5(17) .
C38A C39A C42A 120.1(18) .
C35A C40A H40D 109.5 .
C35A C40A H40E 109.5 .
C35A C40A H40F 109.5 .
H40D C40A H40E 109.5 .
H40D C40A H40F 109.5 .
H40E C40A H40F 109.5 .
C37A C41A H41D 109.5 .
C37A C41A H41E 109.5 .
C37A C41A H41F 109.5 .
H41D C41A H41E 109.5 .
H41D C41A H41F 109.5 .
H41E C41A H41F 109.5 .
C39A C42A H42D 109.5 .
C39A C42A H42E 109.5 .
C39A C42A H42F 109.5 .
H42D C42A H42E 109.5 .
H42D C42A H42F 109.5 .
H42E C42A H42F 109.5 .
C64 Au3 C64 176.8(6) 2_565
C64 N7 C65 111.1(10) .
C64 N7 C67 125.3(9) .
C65 N7 C67 123.6(11) .
C64 N8 C66 110.8(10) .
C64 N8 C76 125.8(9) .
C66 N8 C76 123.3(10) .
N7 C64 Au3 124.3(7) .
N8 C64 Au3 131.1(8) .
N8 C64 N7 104.4(8) .
N7 C65 H65 126.7 .
C66 C65 N7 106.6(12) .
C66 C65 H65 126.7 .
N8 C66 H66 126.4 .
C65 C66 N8 107.1(11) .
C65 C66 H66 126.4 .
C68 C67 N7 117.4(11) .
C72 C67 N7 120.4(11) .
C72 C67 C68 122.2(12) .
C67 C68 C73 122.7(13) .
C69 C68 C67 116.3(12) .
C69 C68 C73 121.0(13) .
C68 C69 H69 118.0 .
C70 C69 C68 124.0(13) .
C70 C69 H69 118.0 .
C69 C70 C71 116.9(13) .
C69 C70 C74 122.5(14) .
C71 C70 C74 120.6(14) .
C70 C71 H71 118.8 .
C70 C71 C72 122.4(13) .
C72 C71 H71 118.8 .
C67 C72 C71 118.1(12) .
C67 C72 C75 121.4(13) .
C71 C72 C75 120.5(14) .
C68 C73 H73A 109.5 .
C68 C73 H73B 109.5 .
C68 C73 H73C 109.5 .
H73A C73 H73B 109.5 .
H73A C73 H73C 109.5 .
H73B C73 H73C 109.5 .
C70 C74 H74A 109.5 .
C70 C74 H74B 109.5 .
C70 C74 H74C 109.5 .
H74A C74 H74B 109.5 .
H74A C74 H74C 109.5 .
H74B C74 H74C 109.5 .
C72 C75 H75A 109.5 .
C72 C75 H75B 109.5 .
C72 C75 H75C 109.5 .
H75A C75 H75B 109.5 .
H75A C75 H75C 109.5 .
H75B C75 H75C 109.5 .
C77 C76 N8 119.3(11) .
C81 C76 N8 118.3(12) .
C81 C76 C77 122.3(13) .
C76 C77 C78 118.5(13) .
C76 C77 C82 121.3(12) .
C78 C77 C82 120.1(13) .
C77 C78 H78 119.2 .
C77 C78 C79 121.7(14) .
C79 C78 H78 119.2 .
C78 C79 C83 120.0(17) .
C80 C79 C78 117.6(14) .
C80 C79 C83 122.4(17) .
C79 C80 H80 118.6 .
C79 C80 C81 122.9(15) .
C81 C80 H80 118.6 .
C76 C81 C80 117.1(14) .
C76 C81 C84 122.4(13) .
C80 C81 C84 120.5(14) .
C77 C82 H82A 109.5 .
C77 C82 H82B 109.5 .
C77 C82 H82C 109.5 .
H82A C82 H82B 109.5 .
H82A C82 H82C 109.5 .
H82B C82 H82C 109.5 .
C79 C83 H83A 109.5 .
C79 C83 H83B 109.5 .
C79 C83 H83C 109.5 .
H83A C83 H83B 109.5 .
H83A C83 H83C 109.5 .
H83B C83 H83C 109.5 .
C81 C84 H84A 109.5 .
C81 C84 H84B 109.5 .
C81 C84 H84C 109.5 .
H84A C84 H84B 109.5 .
H84A C84 H84C 109.5 .
H84B C84 H84C 109.5 .
C43 Au2 C43 178.2(5) 4
C43 N5 C44 110.2(9) .
C43 N5 C46 124.6(9) .
C44 N5 C46 125.1(9) .
C43 N6 C45 111.3(10) .
C43 N6 C55 125.6(9) .
C45 N6 C55 122.8(10) .
N5 C43 Au2 124.9(7) .
N6 C43 Au2 130.3(7) .
N6 C43 N5 104.8(8) .
N5 C44 H44 126.5 .
C45 C44 N5 107.0(10) .
C45 C44 H44 126.5 .
N6 C45 H45 126.7 .
C44 C45 N6 106.6(11) .
C44 C45 H45 126.7 .
C47 C46 N5 118.9(11) .
C51 C46 N5 118.6(11) .
C51 C46 C47 122.5(11) .
C46 C47 C48 117.7(11) .
C46 C47 C52 121.1(11) .
C48 C47 C52 121.2(11) .
C47 C48 H48 119.1 .
C49 C48 C47 121.9(11) .
C49 C48 H48 119.1 .
C48 C49 C50 118.2(12) .
C48 C49 C53 120.5(12) .
C50 C49 C53 121.3(12) .
C49 C50 H50 118.8 .
C51 C50 C49 122.4(13) .
C51 C50 H50 118.8 .
C46 C51 C50 117.3(12) .
C46 C51 C54 123.1(13) .
C50 C51 C54 119.6(13) .
C47 C52 H52A 109.5 .
C47 C52 H52B 109.5 .
C47 C52 H52C 109.5 .
H52A C52 H52B 109.5 .
H52A C52 H52C 109.5 .
H52B C52 H52C 109.5 .
C49 C53 H53A 109.5 .
C49 C53 H53B 109.5 .
C49 C53 H53C 109.5 .
H53A C53 H53B 109.5 .
H53A C53 H53C 109.5 .
H53B C53 H53C 109.5 .
C51 C54 H54A 109.5 .
C51 C54 H54B 109.5 .
C51 C54 H54C 109.5 .
H54A C54 H54B 109.5 .
H54A C54 H54C 109.5 .
H54B C54 H54C 109.5 .
C56 C55 N6 120.5(11) .
C56 C55 C60 123.0(11) .
C60 C55 N6 116.5(11) .
C55 C56 C57 117.1(11) .
C55 C56 C61 121.6(10) .
C57 C56 C61 121.3(11) .
C56 C57 H57 118.6 .
C58 C57 C56 122.8(13) .
C58 C57 H57 118.6 .
C57 C58 C62 119.8(14) .
C59 C58 C57 118.0(13) .
C59 C58 C62 122.2(13) .
C58 C59 H59 119.2 .
C58 C59 C60 121.7(13) .
C60 C59 H59 119.2 .
C55 C60 C63 122.6(13) .
C59 C60 C55 117.4(12) .
C59 C60 C63 120.0(13) .
C56 C61 H61A 109.5 .
C56 C61 H61B 109.5 .
C56 C61 H61C 109.5 .
H61A C61 H61B 109.5 .
H61A C61 H61C 109.5 .
H61B C61 H61C 109.5 .
C58 C62 H62A 109.5 .
C58 C62 H62B 109.5 .
C58 C62 H62C 109.5 .
H62A C62 H62B 109.5 .
H62A C62 H62C 109.5 .
H62B C62 H62C 109.5 .
C60 C63 H63A 109.5 .
C60 C63 H63B 109.5 .
C60 C63 H63C 109.5 .
H63A C63 H63B 109.5 .
H63A C63 H63C 109.5 .
H63B C63 H63C 109.5 .
F1 P1 F4 89.6(9) .
F2 P1 F1 87.3(10) .
F2 P1 F4 176.4(11) .
F2 P1 F5 85.7(9) .
F3 P1 F1 86.3(9) .
F3 P1 F2 94.1(10) .
F3 P1 F4 87.4(9) .
F3 P1 F5 175.6(11) .
F3 P1 F6 90.4(9) .
F5 P1 F1 89.3(9) .
F5 P1 F4 92.5(10) .
F6 P1 F1 176.6(11) .
F6 P1 F2 92.4(9) .
F6 P1 F4 90.9(10) .
F6 P1 F5 94.1(9) .
F2A P1A F1A 81.0(12) .
F2A P1A F5A 82.3(12) .
F3A P1A F1A 86.6(13) .
F3A P1A F2A 94.4(14) .
F3A P1A F4A 91.6(13) .
F3A P1A F5A 172.1(16) .
F3A P1A F6A 96.1(14) .
F4A P1A F1A 87.7(12) .
F4A P1A F2A 166.9(15) .
F4A P1A F5A 90.2(13) .
F5A P1A F1A 85.8(13) .
F6A P1A F1A 169.9(15) .
F6A P1A F2A 89.0(13) .
F6A P1A F4A 102.0(14) .
F6A P1A F5A 91.1(13) .
F8 P2 F7 80.1(13) .
F8 P2 F10 169.3(15) .
F8 P2 F11 87.4(11) .
F9 P2 F7 85.7(12) .
F9 P2 F8 92.3(13) .
F9 P2 F10 88.9(11) .
F9 P2 F11 166.5(16) .
F10 P2 F7 89.4(12) .
F10 P2 F11 89.0(13) .
F11 P2 F7 80.9(12) .
F12 P2 F7 175.1(17) .
F12 P2 F8 95.0(14) .
F12 P2 F9 94.9(13) .
F12 P2 F10 95.4(14) .
F12 P2 F11 98.7(14) .
F14 P3 F13 82.5(12) .
F14 P3 F16 166.0(15) .
F14 P3 F17 86.5(11) .
F15 P3 F13 85.9(11) .
F15 P3 F14 92.4(13) .
F15 P3 F16 90.3(11) .
F15 P3 F17 170.2(16) .
F16 P3 F13 84.0(12) .
F16 P3 F17 88.5(13) .
F17 P3 F13 84.3(12) .
F18 P3 F13 175.8(17) .
F18 P3 F14 93.9(13) .
F18 P3 F15 92.0(12) .
F18 P3 F16 99.8(14) .
F18 P3 F17 97.8(12) .

loop_
_geom_bond_atom_site_label_1
_geom_bond_atom_site_label_2
_geom_bond_distance
_geom_bond_site_symmetry_2
Au1 C1 2.022(9) .
Au1 C22 2.002(8) .
N1 C1 1.344(13) .
N1 C2 1.368(15) .
N1 C4 1.435(14) .
N2 C1 1.359(12) .
N2 C3 1.378(15) .
N2 C13 1.424(15) .
N3 C22 1.363(12) .
N3 C23 1.380(15) .
N3 C25 1.429(15) .
N4 C22 1.353(13) .
N4 C24 1.391(15) .
N4 C34 1.40(2) .
N4 C34A 1.45(3) .
C2 H2 0.9300 .
C2 C3 1.352(19) .
C3 H3 0.9300 .
C4 C5 1.384(16) .
C4 C9 1.403(16) .
C5 C6 1.388(17) .
C5 C10 1.503(16) .
C6 H6 0.9300 .
C6 C7 1.371(18) .
C7 C8 1.377(18) .
C7 C11 1.499(18) .
C8 H8 0.9300 .
C8 C9 1.381(18) .
C9 C12 1.495(18) .
C10 H10A 0.9600 .
C10 H10B 0.9600 .
C10 H10C 0.9600 .
C11 H11A 0.9600 .
C11 H11B 0.9600 .
C11 H11C 0.9600 .
C12 H12A 0.9600 .
C12 H12B 0.9600 .
C12 H12C 0.9600 .
C13 C14 1.390(17) .
C13 C18 1.373(17) .
C14 C15 1.39(2) .
C14 C19 1.50(2) .
C15 H15 0.9300 .
C15 C16 1.37(2) .
C16 C17 1.381(18) .
C16 C20 1.504(18) .
C17 H17 0.9300 .
C17 C18 1.371(17) .
C18 C21 1.512(17) .
C19 H19A 0.9600 .
C19 H19B 0.9600 .
C19 H19C 0.9600 .
C20 H20A 0.9600 .
C20 H20B 0.9600 .
C20 H20C 0.9600 .
C21 H21A 0.9600 .
C21 H21B 0.9600 .
C21 H21C 0.9600 .
C23 H23 0.9300 .
C23 C24 1.32(2) .
C24 H24 0.9300 .
C25 C26 1.386(17) .
C25 C30 1.383(17) .
C26 C27 1.39(2) .
C26 C31 1.50(2) .
C27 H27 0.9300 .
C27 C28 1.39(2) .
C28 C29 1.38(2) .
C28 C32 1.52(2) .
C29 H29 0.9300 .
C29 C30 1.379(18) .
C30 C33 1.494(18) .
C31 H31A 0.9600 .
C31 H31B 0.9600 .
C31 H31C 0.9600 .
C32 H32A 0.9600 .
C32 H32B 0.9600 .
C32 H32C 0.9600 .
C33 H33A 0.9600 .
C33 H33B 0.9600 .
C33 H33C 0.9600 .
C34 C35 1.38(2) .
C34 C39 1.40(2) .
C35 C36 1.40(2) .
C35 C40 1.49(2) .
C36 H36 0.9300 .
C36 C37 1.39(2) .
C37 C38 1.40(2) .
C37 C41 1.50(2) .
C38 H38 0.9300 .
C38 C39 1.39(2) .
C39 C42 1.50(2) .
C40 H40A 0.9600 .
C40 H40B 0.9600 .
C40 H40C 0.9600 .
C41 H41A 0.9600 .
C41 H41B 0.9600 .
C41 H41C 0.9600 .
C42 H42A 0.9600 .
C42 H42B 0.9600 .
C42 H42C 0.9600 .
C34A C35A 1.39(2) .
C34A C39A 1.39(2) .
C35A C36A 1.41(2) .
C35A C40A 1.49(2) .
C36A H36A 0.9300 .
C36A C37A 1.39(2) .
C37A C38A 1.40(2) .
C37A C41A 1.50(2) .
C38A H38A 0.9300 .
C38A C39A 1.38(2) .
C39A C42A 1.49(2) .
C40A H40D 0.9600 .
C40A H40E 0.9600 .
C40A H40F 0.9600 .
C41A H41D 0.9600 .
C41A H41E 0.9600 .
C41A H41F 0.9600 .
C42A H42D 0.9600 .
C42A H42E 0.9600 .
C42A H42F 0.9600 .
Au3 C64 2.008(9) 2_565
Au3 C64 2.008(9) .
N7 C64 1.360(13) .
N7 C65 1.371(15) .
N7 C67 1.427(15) .
N8 C64 1.333(13) .
N8 C66 1.386(15) .
N8 C76 1.444(15) .
C65 H65 0.9300 .
C65 C66 1.33(2) .
C66 H66 0.9300 .
C67 C68 1.394(17) .
C67 C72 1.351(17) .
C68 C69 1.386(18) .
C68 C73 1.498(19) .
C69 H69 0.9300 .
C69 C70 1.357(19) .
C70 C71 1.37(2) .
C70 C74 1.50(2) .
C71 H71 0.9300 .
C71 C72 1.395(19) .
C72 C75 1.49(2) .
C73 H73A 0.9600 .
C73 H73B 0.9600 .
C73 H73C 0.9600 .
C74 H74A 0.9600 .
C74 H74B 0.9600 .
C74 H74C 0.9600 .
C75 H75A 0.9600 .
C75 H75B 0.9600 .
C75 H75C 0.9600 .
C76 C77 1.384(18) .
C76 C81 1.375(17) .
C77 C78 1.385(18) .
C77 C82 1.518(19) .
C78 H78 0.9300 .
C78 C79 1.39(2) .
C79 C80 1.37(2) .
C79 C83 1.52(2) .
C80 H80 0.9300 .
C80 C81 1.41(2) .
C81 C84 1.52(2) .
C82 H82A 0.9600 .
C82 H82B 0.9600 .
C82 H82C 0.9600 .
C83 H83A 0.9600 .
C83 H83B 0.9600 .
C83 H83C 0.9600 .
C84 H84A 0.9600 .
C84 H84B 0.9600 .
C84 H84C 0.9600 .
Au2 C43 2.010(9) 4
Au2 C43 2.010(9) .
N5 C43 1.364(12) .
N5 C44 1.377(14) .
N5 C46 1.425(14) .
N6 C43 1.331(12) .
N6 C45 1.381(14) .
N6 C55 1.452(14) .
C44 H44 0.9300 .
C44 C45 1.336(18) .
C45 H45 0.9300 .
C46 C47 1.385(16) .
C46 C51 1.376(17) .
C47 C48 1.392(16) .
C47 C52 1.499(16) .
C48 H48 0.9300 .
C48 C49 1.363(17) .
C49 C50 1.388(18) .
C49 C53 1.531(18) .
C50 H50 0.9300 .
C50 C51 1.382(19) .
C51 C54 1.505(19) .
C52 H52A 0.9600 .
C52 H52B 0.9600 .
C52 H52C 0.9600 .
C53 H53A 0.9600 .
C53 H53B 0.9600 .
C53 H53C 0.9600 .
C54 H54A 0.9600 .
C54 H54B 0.9600 .
C54 H54C 0.9600 .
C55 C56 1.362(15) .
C55 C60 1.406(18) .
C56 C57 1.397(16) .
C56 C61 1.510(15) .
C57 H57 0.9300 .
C57 C58 1.387(18) .
C58 C59 1.381(19) .
C58 C62 1.518(18) .
C59 H59 0.9300 .
C59 C60 1.396(19) .
C60 C63 1.516(19) .
C61 H61A 0.9600 .
C61 H61B 0.9600 .
C61 H61C 0.9600 .
C62 H62A 0.9600 .
C62 H62B 0.9600 .
C62 H62C 0.9600 .
C63 H63A 0.9600 .
C63 H63B 0.9600 .
C63 H63C 0.9600 .
P1 F1 1.596(14) .
P1 F2 1.579(15) .
P1 F3 1.545(13) .
P1 F4 1.597(14) .
P1 F5 1.583(13) .
P1 F6 1.565(14) .
P1A F1A 1.618(17) .
P1A F2A 1.608(18) .
P1A F3A 1.528(16) .
P1A F4A 1.580(17) .
P1A F5A 1.618(16) .
P1A F6A 1.542(17) .
P2 F7 1.622(17) .
P2 F8 1.594(18) .
P2 F9 1.549(15) .
P2 F10 1.598(17) .
P2 F11 1.599(15) .
P2 F12 1.538(18) .
P3 F13 1.626(18) .
P3 F14 1.585(19) .
P3 F15 1.554(15) .
P3 F16 1.590(18) .
P3 F17 1.601(15) .
P3 F18 1.538(18) .

loop_
_geom_torsion_atom_site_label_1
_geom_torsion_atom_site_label_2
_geom_torsion_atom_site_label_3
_geom_torsion_atom_site_label_4
_geom_torsion
N1 C2 C3 N2 -0.5(16)
N1 C4 C5 C6 176.9(10)
N1 C4 C5 C10 -3.7(16)
N1 C4 C9 C8 -177.4(11)
N1 C4 C9 C12 2.7(18)
N2 C13 C14 C15 173.9(12)
N2 C13 C14 C19 -6(2)
N2 C13 C18 C17 -176.2(10)
N2 C13 C18 C21 1.6(17)
N3 C23 C24 N4 4(2)
N3 C25 C26 C27 174.2(12)
N3 C25 C26 C31 -4(2)
N3 C25 C30 C29 -176.2(10)
N3 C25 C30 C33 3.7(17)
N4 C34 C35 C36 179.6(11)
N4 C34 C35 C40 -0.4(11)
N4 C34 C39 C38 -179.6(12)
N4 C34 C39 C42 0.4(13)
N4 C34A C35A C36A -171.4(12)
N4 C34A C35A C40A 8.6(12)
N4 C34A C39A C38A 172.4(11)
N4 C34A C39A C42A -7.6(12)
C1 N1 C2 C3 -1.2(16)
C1 N1 C4 C5 80.4(14)
C1 N1 C4 C9 -100.5(13)
C1 N2 C3 C2 2.0(15)
C1 N2 C13 C14 112.5(13)
C1 N2 C13 C18 -72.5(15)
C2 N1 C1 Au1 176.7(9)
C2 N1 C1 N2 2.4(13)
C2 N1 C4 C5 -96.6(14)
C2 N1 C4 C9 82.5(15)
C3 N2 C1 Au1 -176.3(9)
C3 N2 C1 N1 -2.7(12)
C3 N2 C13 C14 -70.6(16)
C3 N2 C13 C18 104.4(14)
C4 N1 C1 Au1 -0.7(15)
C4 N1 C1 N2 -175.0(10)
C4 N1 C2 C3 176.2(12)
C4 C5 C6 C7 0.7(19)
C5 C4 C9 C8 1.7(17)
C5 C4 C9 C12 -178.2(13)
C5 C6 C7 C8 1(2)
C5 C6 C7 C11 179.6(14)
C6 C7 C8 C9 -2(2)
C7 C8 C9 C4 0(2)
C7 C8 C9 C12 -179.7(14)
C9 C4 C5 C6 -2.2(17)
C9 C4 C5 C10 177.2(11)
C10 C5 C6 C7 -178.7(13)
C11 C7 C8 C9 179.8(14)
C13 N2 C1 Au1 1.0(16)
C13 N2 C1 N1 174.6(11)
C13 N2 C3 C2 -175.4(12)
C13 C14 C15 C16 2(2)
C14 C13 C18 C17 -1.4(18)
C14 C13 C18 C21 176.4(12)
C14 C15 C16 C17 -1(2)
C14 C15 C16 C20 -179.9(14)
C15 C16 C17 C18 -2(2)
C16 C17 C18 C13 2.9(18)
C16 C17 C18 C21 -174.9(12)
C18 C13 C14 C15 -1.0(19)
C18 C13 C14 C19 179.2(14)
C19 C14 C15 C16 -178.1(15)
C20 C16 C17 C18 177.3(13)
C22 N3 C23 C24 -1.0(19)
C22 N3 C25 C26 107.3(14)
C22 N3 C25 C30 -76.4(15)
C22 N4 C24 C23 -5.2(19)
C22 N4 C34 C35 -93.7(13)
C22 N4 C34 C39 85.9(16)
C22 N4 C34A C35A -80.7(14)
C22 N4 C34A C39A 107.1(13)
C23 N3 C22 Au1 -177.9(10)
C23 N3 C22 N4 -2.2(14)
C23 N3 C25 C26 -79.0(17)
C23 N3 C25 C30 97.3(15)
C24 N4 C22 Au1 -179.8(10)
C24 N4 C22 N3 4.4(14)
C24 N4 C34 C35 89.1(15)
C24 N4 C34 C39 -91.3(16)
C24 N4 C34A C35A 95.5(17)
C24 N4 C34A C39A -76.7(17)
C25 N3 C22 Au1 -3.5(17)
C25 N3 C22 N4 172.2(11)
C25 N3 C23 C24 -175.6(14)
C25 C26 C27 C28 1(2)
C26 C25 C30 C29 0.0(17)
C26 C25 C30 C33 179.9(13)
C26 C27 C28 C29 2(2)
C26 C27 C28 C32 -177.9(14)
C27 C28 C29 C30 -4(2)
C28 C29 C30 C25 3.0(18)
C28 C29 C30 C33 -176.8(13)
C30 C25 C26 C27 -2(2)
C30 C25 C26 C31 179.5(13)
C31 C26 C27 C28 179.6(15)
C32 C28 C29 C30 175.8(13)
C34 N4 C22 Au1 2.7(18)
C34 N4 C22 N3 -173.1(14)
C34 N4 C24 C23 172.4(16)
C34 C35 C36 C37 0.0(3)
C35 C34 C39 C38 0.0(6)
C35 C34 C39 C42 180.0(4)
C35 C36 C37 C38 0.0(6)
C35 C36 C37 C41 180.0(4)
C36 C37 C38 C39 0.0(8)
C37 C38 C39 C34 0.0(8)
C37 C38 C39 C42 180.0(5)
C39 C34 C35 C36 0.0(3)
C39 C34 C35 C40 180.0(4)
C40 C35 C36 C37 -180.0(4)
C41 C37 C38 C39 -180.0(6)
C34A N4 C22 Au1 -2.9(18)
C34A N4 C22 N3 -178.7(13)
C34A N4 C24 C23 178.1(16)
C34A C35A C36A C37A 0.0(3)
C35A C34A C39A C38A 0.0(6)
C35A C34A C39A C42A 180.0(4)
C35A C36A C37A C38A -0.1(6)
C35A C36A C37A C41A 179.9(4)
C36A C37A C38A C39A 0.1(8)
C37A C38A C39A C34A -0.1(8)
C37A C38A C39A C42A 180.0(5)
C39A C34A C35A C36A 0.0(3)
C39A C34A C35A C40A -180.0(4)
C40A C35A C36A C37A 180.0(4)
C41A C37A C38A C39A -179.9(5)
N7 C65 C66 N8 0.1(19)
N7 C67 C68 C69 -176.9(11)
N7 C67 C68 C73 2.8(19)
N7 C67 C72 C71 178.2(11)
N7 C67 C72 C75 -3(2)
N8 C76 C77 C78 175.7(10)
N8 C76 C77 C82 -0.4(17)
N8 C76 C81 C80 -174.2(12)
N8 C76 C81 C84 5(2)
C64 N7 C65 C66 1.2(18)
C64 N7 C67 C68 -89.4(14)
C64 N7 C67 C72 93.1(15)
C64 N8 C66 C65 -1.4(18)
C64 N8 C76 C77 73.9(16)
C64 N8 C76 C81 -109.8(14)
C65 N7 C64 Au3 -177.3(10)
C65 N7 C64 N8 -1.9(14)
C65 N7 C67 C68 89.3(16)
C65 N7 C67 C72 -88.2(16)
C66 N8 C64 Au3 176.9(10)
C66 N8 C64 N7 2.0(14)
C66 N8 C76 C77 -102.5(15)
C66 N8 C76 C81 73.8(17)
C67 N7 C64 Au3 1.5(16)
C67 N7 C64 N8 176.9(11)
C67 N7 C65 C66 -177.7(12)
C67 C68 C69 C70 -1(2)
C68 C67 C72 C71 0.8(19)
C68 C67 C72 C75 179.6(15)
C68 C69 C70 C71 0(2)
C68 C69 C70 C74 179.1(16)
C69 C70 C71 C72 2(2)
C70 C71 C72 C67 -2(2)
C70 C71 C72 C75 179.1(16)
C72 C67 C68 C69 0.6(19)
C72 C67 C68 C73 -179.7(14)
C73 C68 C69 C70 179.4(16)
C74 C70 C71 C72 -177.6(15)
C76 N8 C64 Au3 0.1(18)
C76 N8 C64 N7 -174.8(11)
C76 N8 C66 C65 175.5(13)
C76 C77 C78 C79 -1.4(18)
C77 C76 C81 C80 2(2)
C77 C76 C81 C84 -178.6(14)
C77 C78 C79 C80 1(2)
C77 C78 C79 C83 -176.0(13)
C78 C79 C80 C81 0(2)
C79 C80 C81 C76 -2(2)
C79 C80 C81 C84 178.7(15)
C81 C76 C77 C78 -0.4(18)
C81 C76 C77 C82 -176.5(12)
C82 C77 C78 C79 174.8(12)
C83 C79 C80 C81 177.6(15)
N5 C44 C45 N6 0.9(16)
N5 C46 C47 C48 178.4(9)
N5 C46 C47 C52 -3.3(17)
N5 C46 C51 C50 -177.6(11)
N5 C46 C51 C54 3(2)
N6 C55 C56 C57 174.9(10)
N6 C55 C56 C61 -5.4(17)
N6 C55 C60 C59 -174.0(11)
N6 C55 C60 C63 6.9(19)
C43 N5 C44 C45 0.2(16)
C43 N5 C46 C47 82.4(14)
C43 N5 C46 C51 -100.4(14)
C43 N6 C45 C44 -1.7(16)
C43 N6 C55 C56 82.6(15)
C43 N6 C55 C60 -99.7(13)
C44 N5 C43 Au2 179.9(9)
C44 N5 C43 N6 -1.2(13)
C44 N5 C46 C47 -93.7(15)
C44 N5 C46 C51 83.6(16)
C45 N6 C43 Au2 -179.4(9)
C45 N6 C43 N5 1.8(13)
C45 N6 C55 C56 -103.1(14)
C45 N6 C55 C60 74.6(15)
C46 N5 C43 Au2 3.4(15)
C46 N5 C43 N6 -177.7(11)
C46 N5 C44 C45 176.7(12)
C46 C47 C48 C49 -1.3(17)
C47 C46 C51 C50 0(2)
C47 C46 C51 C54 179.7(15)
C47 C48 C49 C50 0.6(19)
C47 C48 C49 C53 -178.3(12)
C48 C49 C50 C51 0(2)
C49 C50 C51 C46 0(2)
C49 C50 C51 C54 179.5(15)
C51 C46 C47 C48 1.3(17)
C51 C46 C47 C52 179.6(12)
C52 C47 C48 C49 -179.6(12)
C53 C49 C50 C51 179.1(14)
C55 N6 C43 Au2 -4.6(17)
C55 N6 C43 N5 176.6(10)
C55 N6 C45 C44 -176.7(12)
C55 C56 C57 C58 -0.8(19)
C56 C55 C60 C59 3.7(19)
C56 C55 C60 C63 -175.4(13)
C56 C57 C58 C59 3(2)
C56 C57 C58 C62 -176.6(13)
C57 C58 C59 C60 -2(2)
C58 C59 C60 C55 -1(2)
C58 C59 C60 C63 178.0(14)
C60 C55 C56 C57 -2.7(18)
C60 C55 C56 C61 177.0(12)
C61 C56 C57 C58 179.4(13)
C62 C58 C59 C60 177.7(14)
